data_7050200
loop_
_publ_author_name
'Golovko, Vladimir B.'
'Hope-Weeks, Louisa J.'
'Mays, Martin J.'
'McPartlin, Mary'
'Sloan, Anna M.'
'Woods, Anthony D.'

_publ_section_title
;
 Synthesis of cobalt-containing cyclophanes, and the formation of an
 unprecedented seven-membered cyclic diyneElectronic supplementary
 information (ESI) available: crystallographic data for complexes 8 and
 11. See http://www.rsc.org/suppdata/nj/b3/b310515f/
;
_journal_issue 4
_journal_name_full 'New Journal of Chemistry'
_journal_page_first 527
_journal_paper_doi 10.1039/b310515f
_journal_volume 28
_journal_year 2004
_chemical_formula_moiety 'C68 H54 Co4 O8 P4'
_chemical_formula_sum 'C68 H54 Co4 O8 P4'
_chemical_formula_weight 1358.71
_chemical_name_systematic
;
?
;
_space_group_IT_number 9
_symmetry_cell_setting monoclinic
_symmetry_space_group_name_Hall 'C -2yc'
_symmetry_space_group_name_H-M 'C 1 c 1'
_atom_sites_solution_hydrogens geom
_atom_sites_solution_primary direct
_atom_sites_solution_secondary difmap
_audit_creation_method SHELXL-97
_cell_angle_alpha 90.00
_cell_angle_beta 106.167(9)
_cell_angle_gamma 90.00
_cell_formula_units_Z 4
_cell_length_a 9.9757(2)
_cell_length_b 35.2755(8)
_cell_length_c 17.6562(4)
_cell_measurement_reflns_used 53547
_cell_measurement_temperature 180(2)
_cell_measurement_theta_max 27.48
_cell_measurement_theta_min 1.00
_cell_volume 5967.5(4)
_computing_cell_refinement 'HKL Scalepack (Otwinowski & Minor 1997)'
_computing_data_collection 'Collect (Nonius B.V. 1998)'
_computing_data_reduction
;
HKL Denzo and Scalepack (Otwinowski & Minor 1997)
;
_computing_publication_material 'SHELXL-97 (Sheldrick 1997)'
_computing_structure_refinement 'SHELXL-97 (Sheldrick 1997)'
_computing_structure_solution 'SIR-92 (Altomare et al. 1994)'
_diffrn_ambient_temperature 180(2)
_diffrn_measurement_device_type 'Nonius Kappa CCD'
_diffrn_measurement_method 'Thin slice \w and \f scans'
_diffrn_radiation_source 'fine-focus sealed tube'
_diffrn_radiation_type MoK\a
_diffrn_radiation_wavelength 0.71073
_diffrn_reflns_av_R_equivalents 0.0466
_diffrn_reflns_av_sigmaI/netI 0.0549
_diffrn_reflns_limit_h_max 12
_diffrn_reflns_limit_h_min -10
_diffrn_reflns_limit_k_max 45
_diffrn_reflns_limit_k_min -42
_diffrn_reflns_limit_l_max 17
_diffrn_reflns_limit_l_min -22
_diffrn_reflns_number 22460
_diffrn_reflns_theta_max 27.49
_diffrn_reflns_theta_min 3.59
_diffrn_standards_number 0
_exptl_absorpt_coefficient_mu 1.257
_exptl_absorpt_correction_T_max 0.935
_exptl_absorpt_correction_T_min 0.844
_exptl_absorpt_correction_type multi-scan
_exptl_absorpt_process_details
;
multi-scan from symmetry-related measurements
Sortav (Blessing 1995)
;
_exptl_crystal_density_diffrn 1.512
_exptl_crystal_density_method 'not measured'
_exptl_crystal_F_000 2776
_exptl_crystal_size_max 0.23
_exptl_crystal_size_mid 0.07
_exptl_crystal_size_min 0.05
_refine_diff_density_max 0.758
_refine_diff_density_min -0.515
_refine_diff_density_rms 0.073
_refine_ls_abs_structure_details 'Flack H D (1983), Acta Cryst. A39, 876-881'
_refine_ls_abs_structure_Flack 0.01(2)
_refine_ls_extinction_method none
_refine_ls_goodness_of_fit_all 1.131
_refine_ls_goodness_of_fit_obs 1.148
_refine_ls_matrix_type full
_refine_ls_number_parameters 638
_refine_ls_number_reflns 8395
_refine_ls_number_restraints 16
_refine_ls_restrained_S_all 3.012
_refine_ls_restrained_S_obs 1.157
_refine_ls_R_factor_all 0.0595
_refine_ls_R_factor_obs 0.0458
_refine_ls_shift/esd_max 0.180
_refine_ls_shift/esd_mean 0.015
_refine_ls_structure_factor_coef Fsqd
_refine_ls_weighting_details 'w=1/[\s^2^(Fo^2^)+(0.0000P)^2^+31.5397P] where P=(Fo^2^+2Fc^2^)/3'
_refine_ls_weighting_scheme calc
_refine_ls_wR_factor_all 0.2710
_refine_ls_wR_factor_obs 0.0997
_reflns_number_gt 9395
_reflns_number_total 10401
_reflns_threshold_expression >2sigma(I)
_cod_data_source_file b310515f.txt
_cod_data_source_block COMPOUND_5
_cod_depositor_comments
;
The following automatic conversions were performed:
'_symmetry_cell_setting' value 'Monoclinic' changed to 'monoclinic'
according to '/home/saulius/struct/CIF-dictionaries/cif_core.dic'
dictionary named 'cif_core.dic' version 2.4.1 from 2010-06-29.

Automatic conversion script
Id: cif_fix_enum 1527 2010-12-29 10:47:43Z saulius 

The following automatic conversions were performed:

'_refine_ls_weighting_scheme' value 'calc
w=1/[\s^2^(Fo^2^)+(0.0000P)^2^+31.5397P] where P=(Fo^2^+2Fc^2^)/3'
was changed to 'calc'. New tag '_refine_ls_weighting_details' was
created. The value of the new tag was set to
'w=1/[\s^2^(Fo^2^)+(0.0000P)^2^+31.5397P] where P=(Fo^2^+2Fc^2^)/3'.

Automatic conversion script
Id: cif_fix_values 3143 2015-03-26 13:38:13Z robertas 
;
_cod_original_cell_volume 5967.5(2)
_cod_original_sg_symbol_H-M Cc
_cod_database_code 7050200

loop_
_symmetry_equiv_pos_as_xyz
'x, y, z'
'x, -y, z+1/2'
'x+1/2, y+1/2, z'
'x+1/2, -y+1/2, z+1/2'

loop_
_atom_site_aniso_label
_atom_site_aniso_U_11
_atom_site_aniso_U_22
_atom_site_aniso_U_33
_atom_site_aniso_U_23
_atom_site_aniso_U_13
_atom_site_aniso_U_12
Co1 0.0381(5) 0.0194(4) 0.0222(5) -0.0004(4) 0.0053(4) 0.0037(4)
Co2 0.0317(5) 0.0189(4) 0.0237(5) -0.0003(4) 0.0076(4) 0.0008(3)
Co3 0.0373(5) 0.0189(4) 0.0230(5) -0.0005(4) 0.0066(4) -0.0036(4)
Co4 0.0293(5) 0.0187(4) 0.0233(5) -0.0001(4) 0.0052(4) 0.0002(3)
P1 0.0335(9) 0.0212(8) 0.0223(9) 0.0000(7) 0.0070(7) 0.0009(7)
P2 0.0306(9) 0.0173(8) 0.0243(9) 0.0001(7) 0.0068(7) 0.0013(6)
P3 0.0325(9) 0.0199(8) 0.0231(9) -0.0009(7) 0.0044(7) -0.0023(7)
P4 0.0271(9) 0.0188(8) 0.0265(9) 0.0005(7) 0.0071(7) 0.0007(6)
O102 0.119(5) 0.021(3) 0.045(4) 0.007(3) 0.008(3) -0.001(3)
O101 0.033(3) 0.073(4) 0.070(4) -0.008(3) 0.010(3) 0.012(3)
O202 0.060(3) 0.044(3) 0.040(3) 0.005(3) -0.010(3) 0.014(3)
O201 0.060(4) 0.061(4) 0.068(4) -0.015(3) 0.042(3) -0.008(3)
O302 0.043(3) 0.071(4) 0.065(4) -0.006(3) 0.029(3) -0.014(3)
O301 0.115(5) 0.029(3) 0.043(3) 0.010(3) 0.012(3) 0.008(3)
O402 0.028(3) 0.062(4) 0.079(4) -0.012(3) 0.002(3) -0.004(2)
O401 0.092(4) 0.045(3) 0.039(3) 0.007(3) 0.033(3) -0.014(3)
C1 0.037(4) 0.021(3) 0.022(3) 0.009(3) 0.008(3) 0.006(3)
C2 0.021(3) 0.018(3) 0.027(3) 0.005(3) 0.005(3) 0.001(2)
C102 0.045(4) 0.037(4) 0.022(4) -0.007(3) 0.003(3) -0.002(3)
C101 0.043(5) 0.037(4) 0.032(4) -0.006(3) -0.004(3) 0.005(3)
C202 0.039(4) 0.024(3) 0.039(4) -0.002(3) 0.005(3) 0.000(3)
C201 0.047(4) 0.031(4) 0.039(4) -0.006(3) 0.020(4) -0.004(3)
C11 0.030(3) 0.026(3) 0.030(4) -0.005(3) 0.012(3) 0.001(3)
C12 0.044(4) 0.031(4) 0.020(3) -0.002(3) 0.006(3) -0.012(3)
C13 0.043(5) 0.083(6) 0.050(5) 0.028(5) 0.020(4) 0.001(4)
C14 0.063(6) 0.125(10) 0.056(6) 0.022(6) 0.031(5) 0.000(6)
C15 0.076(7) 0.089(8) 0.058(6) -0.017(6) 0.037(5) -0.043(6)
C16 0.136(10) 0.046(5) 0.059(6) -0.014(4) 0.057(6) -0.037(6)
C17 0.079(6) 0.028(4) 0.053(5) 0.003(4) 0.038(5) -0.002(4)
C18 0.040(4) 0.021(3) 0.024(4) -0.002(3) 0.011(3) -0.001(3)
C19 0.051(4) 0.032(4) 0.034(4) -0.008(3) 0.009(3) -0.002(3)
C20 0.055(5) 0.035(4) 0.030(4) -0.006(3) 0.006(3) 0.003(3)
C21 0.064(5) 0.035(4) 0.030(4) -0.001(3) -0.004(4) -0.001(3)
C22 0.033(4) 0.063(5) 0.051(5) -0.002(4) 0.003(4) 0.005(4)
C23 0.044(4) 0.044(4) 0.030(4) -0.001(3) 0.010(3) 0.009(3)
C24 0.034(4) 0.017(3) 0.028(4) 0.004(3) 0.002(3) -0.003(3)
C25 0.047(4) 0.031(4) 0.037(4) -0.002(3) 0.009(3) -0.010(3)
C26 0.060(5) 0.049(5) 0.037(5) 0.001(4) -0.006(4) -0.020(4)
C27 0.044(5) 0.050(5) 0.058(6) 0.007(4) -0.010(4) -0.021(4)
C28 0.029(4) 0.050(5) 0.055(5) 0.017(4) 0.007(3) 0.004(3)
C29 0.036(4) 0.038(4) 0.037(4) 0.010(3) 0.001(3) 0.001(3)
C30 0.036(4) 0.020(3) 0.024(3) -0.002(3) -0.003(3) 0.005(3)
C31 0.039(4) 0.025(4) 0.055(5) 0.009(3) 0.014(3) 0.007(3)
C32 0.056(5) 0.025(4) 0.072(6) 0.018(4) 0.021(4) 0.008(3)
C33 0.042(4) 0.027(4) 0.044(5) 0.003(3) 0.003(3) 0.009(3)
C34 0.037(4) 0.035(4) 0.055(5) 0.000(4) -0.002(3) 0.014(3)
C35 0.038(4) 0.023(3) 0.062(5) 0.002(3) 0.000(4) 0.000(3)
C302 0.047(5) 0.036(4) 0.029(4) -0.005(3) 0.023(3) -0.015(3)
C301 0.065(5) 0.032(4) 0.022(4) -0.011(3) 0.010(3) 0.000(3)
C402 0.047(5) 0.027(4) 0.033(4) -0.001(3) 0.002(3) 0.004(3)
C401 0.038(4) 0.028(3) 0.030(4) -0.002(3) 0.012(3) 0.001(3)
C36 0.028(3) 0.024(3) 0.025(3) -0.006(3) 0.003(3) -0.003(2)
C37 0.032(4) 0.024(3) 0.025(4) -0.002(3) 0.009(3) 0.002(3)
C38 0.049(4) 0.040(4) 0.029(4) -0.002(3) 0.007(3) 0.001(3)
C39 0.052(5) 0.055(5) 0.044(5) 0.000(4) 0.020(4) -0.008(4)
C40 0.066(5) 0.043(4) 0.027(4) -0.002(3) 0.014(4) 0.000(4)
C41 0.044(4) 0.035(4) 0.033(4) -0.004(3) 0.008(3) -0.002(3)
C42 0.049(4) 0.034(4) 0.026(4) -0.010(3) 0.004(3) -0.008(3)
C43 0.034(4) 0.032(4) 0.027(4) -0.004(3) 0.011(3) 0.009(3)
C44 0.053(5) 0.030(4) 0.040(5) 0.002(3) -0.003(4) 0.005(3)
C45 0.084(7) 0.041(5) 0.052(6) -0.006(4) -0.023(5) 0.024(4)
C46 0.046(5) 0.077(7) 0.060(6) -0.012(5) -0.008(4) 0.026(5)
C47 0.037(5) 0.088(7) 0.065(6) 0.007(5) 0.005(4) 0.001(4)
C48 0.031(4) 0.069(6) 0.052(5) 0.018(4) 0.013(3) 0.012(4)
C49 0.046(4) 0.017(3) 0.027(4) 0.000(3) 0.014(3) -0.003(3)
C50 0.066(5) 0.025(4) 0.054(5) 0.005(3) 0.031(4) 0.005(3)
C51 0.063(5) 0.033(4) 0.064(6) -0.003(4) 0.039(4) -0.011(4)
C52 0.069(5) 0.028(4) 0.043(5) 0.002(3) 0.025(4) -0.007(3)
C53 0.053(5) 0.033(4) 0.064(5) 0.018(4) 0.017(4) 0.004(3)
C54 0.044(4) 0.028(4) 0.058(5) 0.008(4) 0.016(4) -0.001(3)
C55 0.042(4) 0.020(3) 0.029(4) 0.007(3) 0.020(3) 0.008(3)
C56 0.047(4) 0.033(4) 0.031(4) 0.005(3) 0.018(3) 0.004(3)
C57 0.041(4) 0.054(5) 0.051(5) 0.019(4) 0.021(4) 0.008(3)
C58 0.062(6) 0.062(5) 0.051(5) 0.015(4) 0.035(4) 0.025(4)
C59 0.073(6) 0.059(6) 0.038(5) -0.001(4) 0.018(4) 0.028(5)
C60 0.052(5) 0.032(4) 0.037(4) -0.004(3) 0.007(3) 0.005(3)

loop_
_atom_site_label
_atom_site_type_symbol
_atom_site_fract_x
_atom_site_fract_y
_atom_site_fract_z
_atom_site_U_iso_or_equiv
_atom_site_thermal_displace_type
_atom_site_occupancy
_atom_site_calc_flag
_atom_site_refinement_flags
_atom_site_disorder_group
Co1 Co -0.88253(8) -0.60513(2) 0.99099(5) 0.0272(2) Uani 1 d . .
Co2 Co -0.93821(8) -0.55587(2) 0.88690(5) 0.0248(2) Uani 1 d . .
Co3 Co -1.03003(8) -0.64479(2) 0.70648(5) 0.0268(2) Uani 1 d D .
Co4 Co -0.97966(8) -0.69382(2) 0.81113(5) 0.0242(2) Uani 1 d D .
P1 P -0.9181(2) -0.57127(4) 1.09062(9) 0.0259(4) Uani 1 d . .
P2 P -0.9052(2) -0.51000(4) 0.97662(10) 0.0242(4) Uani 1 d . .
P3 P -1.1641(2) -0.67897(4) 0.60738(10) 0.0258(4) Uani 1 d . .
P4 P -1.0357(2) -0.73983(4) 0.72188(10) 0.0242(4) Uani 1 d . .
O102 O -0.8895(7) -0.68218(15) 1.0509(3) 0.065(2) Uani 1 d . .
O101 O -0.5858(6) -0.6077(2) 0.9968(4) 0.060(2) Uani 1 d . .
O202 O -1.1456(6) -0.51300(14) 0.7687(3) 0.0531(14) Uani 1 d . .
O201 O -0.7131(6) -0.5653(2) 0.8114(4) 0.058(2) Uani 1 d . .
O302 O -0.7407(6) -0.6422(2) 0.6989(3) 0.057(2) Uani 1 d . .
O301 O -1.0963(7) -0.5677(2) 0.6469(3) 0.065(2) Uani 1 d . .
O402 O -0.6798(5) -0.6838(2) 0.8845(4) 0.059(2) Uani 1 d . .
O401 O -1.0647(6) -0.73676(15) 0.9307(3) 0.0557(15) Uani 1 d . .
C1 C -1.0657(6) -0.5923(2) 0.9156(4) 0.0269(14) Uani 1 d . .
C2 C -0.9820(6) -0.6105(2) 0.8783(3) 0.0222(13) Uani 1 d D .
C3 C -1.0144(35) -0.6393(3) 0.8194(7) 0.0205(13) Uiso 0.592(8) d PD 1
C4 C -1.1371(17) -0.6570(7) 0.7833(15) 0.0276(14) Uiso 0.592(8) d PD 1
C6 C -1.3633(11) -0.6186(3) 0.7523(6) 0.034(2) Uiso 0.592(8) d PD 1
H6A H -1.3055(11) -0.5957(3) 0.7577(6) 0.051 Uiso 0.592(8) calc PR 1
H6B H -1.4433(11) -0.6136(3) 0.7728(6) 0.051 Uiso 0.592(8) calc PR 1
H6C H -1.3967(11) -0.6257(3) 0.6965(6) 0.051 Uiso 0.592(8) calc PR 1
C8 C -1.2593(11) -0.6395(2) 0.8895(5) 0.030(2) Uiso 0.592(8) d PD 1
H8A H -1.3487(11) -0.6438(2) 0.9022(5) 0.035 Uiso 0.592(8) calc PR 1
H8B H -1.1875(11) -0.6557(2) 0.9247(5) 0.035 Uiso 0.592(8) calc PR 1
C3' C -1.0125(51) -0.6393(5) 0.8195(10) 0.0205(13) Uiso 0.408(8) d PD 2
C4' C -1.1363(23) -0.6566(11) 0.7840(22) 0.0276(14) Uiso 0.408(8) d PD 2
C6' C -1.2652(16) -0.6311(4) 0.9461(9) 0.034(2) Uiso 0.408(8) d PD 2
H6'1 H -1.2097(16) -0.6536(4) 0.9427(9) 0.051 Uiso 0.408(8) calc PR 2
H6'2 H -1.3640(16) -0.6363(4) 0.9206(9) 0.051 Uiso 0.408(8) calc PR 2
H6'3 H -1.2529(16) -0.6247(4) 1.0016(9) 0.051 Uiso 0.408(8) calc PR 2
C8' C -1.2944(15) -0.6083(3) 0.8138(6) 0.030(2) Uiso 0.408(8) d PD 2
H8'1 H -1.3949(15) -0.6022(3) 0.8021(6) 0.035 Uiso 0.408(8) calc PR 2
H8'2 H -1.2546(15) -0.5931(3) 0.7782(6) 0.035 Uiso 0.408(8) calc PR 2
C5 C -1.2763(7) -0.6511(2) 0.7990(4) 0.036(2) Uiso 1 d D .
C7 C -1.3660(8) -0.6841(2) 0.7892(4) 0.044(2) Uiso 1 d . .
H7A H -1.4566(26) -0.6768(4) 0.7961(40) 0.065 Uiso 0.592(8) calc PR 1
H7B H -1.3226(34) -0.7033(8) 0.8286(26) 0.065 Uiso 0.592(8) calc PR 1
H7C H -1.3794(58) -0.6946(12) 0.7362(15) 0.065 Uiso 0.592(8) calc PR 1
H7D H -1.3353(29) -0.7077(5) 0.7740(39) 0.065 Uiso 0.408(8) calc PR 2
H7E H -1.4555(30) -0.6822(5) 0.7979(39) 0.065 Uiso 0.408(8) calc PR 2
C9 C -1.2167(7) -0.5976(2) 0.9043(4) 0.037(2) Uiso 1 d D .
C10 C -1.3014(8) -0.5668(2) 0.9121(4) 0.043(2) Uiso 1 d . .
H10A H -1.2614(8) -0.5423(2) 0.9246(4) 0.064 Uiso 0.592(8) calc PR 1
H10B H -1.3986(8) -0.5704(2) 0.9047(4) 0.064 Uiso 0.592(8) calc PR 1
H10C H -1.3085(8) -0.5657(2) 0.9663(4) 0.064 Uiso 0.408(8) calc PR 2
H10D H -1.3947(8) -0.5700(2) 0.8756(4) 0.064 Uiso 0.408(8) calc PR 2
H10E H -1.2600(8) -0.5432(2) 0.8997(4) 0.064 Uiso 0.408(8) calc PR 2
C102 C -0.8929(7) -0.6519(2) 1.0273(4) 0.036(2) Uani 1 d . .
C101 C -0.7002(8) -0.6059(2) 0.9965(4) 0.040(2) Uani 1 d . .
C202 C -1.0642(7) -0.5302(2) 0.8136(4) 0.035(2) Uani 1 d . .
C201 C -0.7954(8) -0.5604(2) 0.8435(4) 0.037(2) Uani 1 d . .
C11 C -0.9849(6) -0.5243(2) 1.0536(4) 0.0278(14) Uani 1 d . .
H11B H -1.0877(6) -0.5253(2) 1.0319(4) 0.033 Uiso 1 calc R .
H11A H -0.9619(6) -0.5056(2) 1.0972(4) 0.033 Uiso 1 calc R .
C12 C -1.0561(4) -0.58914(12) 1.1328(3) 0.032(2) Uani 1 d G .
C13 C -1.1789(5) -0.56910(13) 1.1257(3) 0.057(2) Uani 1 d G .
H13 H -1.1891(8) -0.54421(15) 1.1044(5) 0.069 Uiso 1 calc R .
C14 C -1.2868(4) -0.5855(2) 1.1500(4) 0.078(3) Uani 1 d G .
H14 H -1.3707(5) -0.5718(2) 1.1452(5) 0.094 Uiso 1 calc R .
C15 C -1.2718(6) -0.6219(2) 1.1813(3) 0.071(3) Uani 1 d G .
H15 H -1.3455(7) -0.6331(2) 1.1979(5) 0.085 Uiso 1 calc R .
C16 C -1.1489(7) -0.64195(12) 1.1883(3) 0.074(3) Uani 1 d G .
H16 H -1.1387(10) -0.66684(14) 1.2097(5) 0.089 Uiso 1 calc R .
C17 C -1.0411(5) -0.62556(12) 1.1640(3) 0.050(2) Uani 1 d G .
H17 H -0.9571(6) -0.6393(2) 1.1688(5) 0.060 Uiso 1 calc R .
C18 C -0.7791(4) -0.55883(12) 1.1805(2) 0.0277(15) Uani 1 d G .
C19 C -0.8142(3) -0.54188(13) 1.2435(2) 0.039(2) Uani 1 d G .
H19 H -0.9095(4) -0.5386(2) 1.2418(4) 0.047 Uiso 1 calc R .
C20 C -0.7098(5) -0.52975(13) 1.3089(2) 0.041(2) Uani 1 d G .
H20 H -0.7338(6) -0.5182(2) 1.3519(3) 0.049 Uiso 1 calc R .
C21 C -0.5704(4) -0.53456(14) 1.3114(2) 0.046(2) Uani 1 d G .
H21 H -0.4990(5) -0.5263(2) 1.3561(3) 0.056 Uiso 1 calc R .
C22 C -0.5353(3) -0.55151(14) 1.2484(3) 0.050(2) Uani 1 d G .
H22 H -0.4400(3) -0.5548(2) 1.2501(4) 0.061 Uiso 1 calc R .
C23 C -0.6397(4) -0.56364(13) 1.1830(2) 0.039(2) Uani 1 d G .
H23 H -0.6157(6) -0.5752(2) 1.1400(3) 0.047 Uiso 1 calc R .
C24 C -0.7291(3) -0.49514(12) 1.0333(2) 0.0279(14) Uani 1 d G .
C25 C -0.7117(4) -0.47124(12) 1.0979(3) 0.039(2) Uani 1 d G .
H25 H -0.7909(5) -0.4619(2) 1.1119(4) 0.047 Uiso 1 calc R .
C26 C -0.5783(5) -0.46097(13) 1.1421(2) 0.052(2) Uani 1 d G .
H26 H -0.5664(7) -0.4446(2) 1.1863(3) 0.063 Uiso 1 calc R .
C27 C -0.4623(4) -0.47459(15) 1.1217(3) 0.056(2) Uani 1 d G .
H27 H -0.3712(4) -0.4676(2) 1.1519(4) 0.067 Uiso 1 calc R .
C28 C -0.4797(4) -0.49850(14) 1.0571(3) 0.046(2) Uani 1 d G .
H28 H -0.4004(4) -0.5078(2) 1.0431(4) 0.055 Uiso 1 calc R .
C29 C -0.6131(4) -0.50877(12) 1.0129(2) 0.039(2) Uani 1 d G .
H29 H -0.6250(6) -0.5251(2) 0.9687(3) 0.047 Uiso 1 calc R .
C30 C -0.9925(4) -0.46414(9) 0.9446(3) 0.0292(14) Uani 1 d G .
C31 C -0.9160(3) -0.43460(11) 0.9252(3) 0.040(2) Uani 1 d G .
H31 H -0.8189(3) -0.4376(2) 0.9313(4) 0.048 Uiso 1 calc R .
C32 C -0.9815(4) -0.40064(10) 0.8968(3) 0.050(2) Uani 1 d G .
H32 H -0.9292(6) -0.38045(13) 0.8835(5) 0.061 Uiso 1 calc R .
C33 C -1.1236(4) -0.39621(10) 0.8878(3) 0.040(2) Uani 1 d G .
H33 H -1.1684(6) -0.37300(12) 0.8683(4) 0.048 Uiso 1 calc R .
C34 C -1.2001(3) -0.42575(12) 0.9072(3) 0.045(2) Uani 1 d G .
H34 H -1.2972(3) -0.4227(2) 0.9011(5) 0.054 Uiso 1 calc R .
C35 C -1.1346(4) -0.45971(10) 0.9357(3) 0.044(2) Uani 1 d G .
H35 H -1.1869(5) -0.47990(14) 0.9489(4) 0.052 Uiso 1 calc R .
C302 C -0.8540(8) -0.6436(2) 0.6992(4) 0.035(2) Uani 1 d . .
C301 C -1.0753(8) -0.5980(2) 0.6712(4) 0.040(2) Uani 1 d . .
C402 C -0.7938(8) -0.6896(2) 0.8536(4) 0.037(2) Uani 1 d . .
C401 C -1.0303(7) -0.7197(2) 0.8853(4) 0.0315(15) Uani 1 d . .
C36 C -1.1933(6) -0.7257(2) 0.6445(4) 0.0266(14) Uani 1 d . .
H36B H -1.2133(6) -0.7444(2) 0.6010(4) 0.032 Uiso 1 calc R .
H36A H -1.2744(6) -0.7248(2) 0.6664(4) 0.032 Uiso 1 calc R .
C37 C -1.1149(4) -0.69145(12) 0.5171(2) 0.0267(15) Uani 1 d G .
C38 C -0.9777(4) -0.68701(13) 0.5147(2) 0.040(2) Uani 1 d G .
H38 H -0.9110(5) -0.6756(2) 0.5578(3) 0.048 Uiso 1 calc R .
C39 C -0.9382(3) -0.69931(14) 0.4493(3) 0.049(2) Uani 1 d G .
H39 H -0.8445(4) -0.6963(2) 0.4476(4) 0.059 Uiso 1 calc R .
C40 C -1.0359(5) -0.71605(14) 0.3863(2) 0.045(2) Uani 1 d G .
H40 H -1.0089(6) -0.7245(2) 0.3415(3) 0.054 Uiso 1 calc R .
C41 C -1.1731(4) -0.72049(13) 0.3887(2) 0.038(2) Uani 1 d G .
H41 H -1.2399(5) -0.7319(2) 0.3457(3) 0.045 Uiso 1 calc R .
C42 C -1.2126(3) -0.70819(13) 0.4542(2) 0.037(2) Uani 1 d G .
H42 H -1.3064(4) -0.7112(2) 0.4558(3) 0.045 Uiso 1 calc R .
C43 C -1.3442(4) -0.66143(12) 0.5656(3) 0.0302(15) Uani 1 d G .
C44 C -1.3615(4) -0.62478(12) 0.5355(3) 0.044(2) Uani 1 d G .
H44 H -1.2829(6) -0.6107(2) 0.5312(4) 0.053 Uiso 1 calc R .
C45 C -1.4940(6) -0.60878(11) 0.5118(3) 0.067(3) Uani 1 d G .
H45 H -1.5059(8) -0.58373(13) 0.4912(5) 0.081 Uiso 1 calc R .
C46 C -1.6091(4) -0.6294(2) 0.5181(3) 0.065(3) Uani 1 d G .
H46 H -1.6996(5) -0.6185(2) 0.5018(5) 0.079 Uiso 1 calc R .
C47 C -1.5917(4) -0.6661(2) 0.5482(3) 0.065(3) Uani 1 d G .
H47 H -1.6704(5) -0.6802(2) 0.5525(5) 0.078 Uiso 1 calc R .
C48 C -1.4593(5) -0.68207(11) 0.5720(3) 0.050(2) Uani 1 d G .
H48 H -1.4474(7) -0.70712(13) 0.5925(5) 0.061 Uiso 1 calc R .
C49 C -1.0890(4) -0.78574(9) 0.7543(3) 0.0292(14) Uani 1 d G .
C50 C -1.2212(4) -0.79016(11) 0.7648(3) 0.046(2) Uani 1 d G .
H50 H -1.2866(5) -0.76997(14) 0.7521(5) 0.055 Uiso 1 calc R .
C51 C -1.2575(4) -0.82412(12) 0.7937(3) 0.049(2) Uani 1 d G .
H51 H -1.3479(5) -0.8271(2) 0.8009(5) 0.059 Uiso 1 calc R .
C52 C -1.1617(5) -0.85366(10) 0.8123(3) 0.045(2) Uani 1 d G .
H52 H -1.1866(7) -0.87687(12) 0.8321(4) 0.054 Uiso 1 calc R .
C53 C -1.0296(4) -0.84924(10) 0.8019(3) 0.050(2) Uani 1 d G .
H53 H -0.9641(6) -0.86943(13) 0.8145(5) 0.060 Uiso 1 calc R .
C54 C -0.9932(4) -0.81528(11) 0.7729(3) 0.043(2) Uani 1 d G .
H54 H -0.9028(4) -0.8123(2) 0.7657(4) 0.051 Uiso 1 calc R .
C55 C -0.9167(4) -0.75493(12) 0.6647(2) 0.0284(14) Uani 1 d G .
C56 C -0.7803(4) -0.74150(12) 0.6846(2) 0.036(2) Uani 1 d G .
H56 H -0.7480(6) -0.7251(2) 0.7285(3) 0.043 Uiso 1 calc R .
C57 C -0.6912(4) -0.75213(14) 0.6402(3) 0.047(2) Uani 1 d G .
H57 H -0.5980(4) -0.7430(2) 0.6538(4) 0.056 Uiso 1 calc R .
C58 C -0.7384(5) -0.7762(2) 0.5759(3) 0.054(2) Uani 1 d G .
H58 H -0.6775(7) -0.7834(2) 0.5456(4) 0.065 Uiso 1 calc R .
C59 C -0.8748(6) -0.78960(13) 0.5560(2) 0.056(2) Uani 1 d G .
H59 H -0.9071(7) -0.8060(2) 0.5121(3) 0.068 Uiso 1 calc R .
C60 C -0.9639(4) -0.77898(12) 0.6004(3) 0.041(2) Uani 1 d G .
H60 H -1.0571(4) -0.7882(2) 0.5868(4) 0.049 Uiso 1 calc R .

loop_
_atom_type_symbol
_atom_type_description
_atom_type_scat_dispersion_real
_atom_type_scat_dispersion_imag
_atom_type_scat_source
C C 0.0033 0.0016 'International Tables Vol C Tables 4.2.6.8 and 6.1.1.4'
H H 0.0000 0.0000 'International Tables Vol C Tables 4.2.6.8 and 6.1.1.4'
Co Co 0.3494 0.9721 'International Tables Vol C Tables 4.2.6.8 and 6.1.1.4'
O O 0.0106 0.0060 'International Tables Vol C Tables 4.2.6.8 and 6.1.1.4'
P P 0.1023 0.0942 'International Tables Vol C Tables 4.2.6.8 and 6.1.1.4'

loop_
_geom_angle_atom_site_label_1
_geom_angle_atom_site_label_2
_geom_angle_atom_site_label_3
_geom_angle
_geom_angle_site_symmetry_1
_geom_angle_site_symmetry_3
_geom_angle_publ_flag
C102 Co1 C101 97.3(3) . . ?
C102 Co1 C2 102.2(3) . . ?
C101 Co1 C2 105.7(3) . . ?
C102 Co1 C1 108.4(3) . . ?
C101 Co1 C1 140.1(3) . . ?
C2 Co1 C1 40.2(2) . . ?
C102 Co1 P1 100.0(2) . . ?
C101 Co1 P1 110.2(2) . . ?
C2 Co1 P1 134.5(2) . . ?
C1 Co1 P1 95.0(2) . . ?
C102 Co1 Co2 153.2(2) . . ?
C101 Co1 Co2 93.7(2) . . ?
C2 Co1 Co2 51.1(2) . . ?
C1 Co1 Co2 51.0(2) . . ?
P1 Co1 Co2 99.04(5) . . ?
C202 Co2 C201 102.5(3) . . ?
C202 Co2 C1 98.3(3) . . ?
C201 Co2 C1 134.0(3) . . ?
C202 Co2 C2 110.2(3) . . ?
C201 Co2 C2 93.8(3) . . ?
C1 Co2 C2 40.3(2) . . ?
C202 Co2 P2 94.7(2) . . ?
C201 Co2 P2 112.9(2) . . ?
C1 Co2 P2 105.6(2) . . ?
C2 Co2 P2 138.7(2) . . ?
C202 Co2 Co1 149.7(2) . . ?
C201 Co2 Co1 102.3(2) . . ?
C1 Co2 Co1 51.6(2) . . ?
C2 Co2 Co1 51.0(2) . . ?
P2 Co2 Co1 91.36(5) . . ?
C301 Co3 C302 96.4(3) . . ?
C301 Co3 C3' 101.9(6) . . ?
C302 Co3 C3' 104.9(15) . . ?
C301 Co3 C3 101.8(5) . . ?
C302 Co3 C3 105.5(10) . . ?
C301 Co3 C4 107.9(6) . . ?
C302 Co3 C4 140.7(6) . . ?
C3 Co3 C4 40.3(3) . . ?
C301 Co3 C4' 107.6(8) . . ?
C302 Co3 C4' 140.4(8) . . ?
C3' Co3 C4' 40.3(4) . . ?
C301 Co3 P3 100.8(2) . . ?
C302 Co3 P3 109.9(2) . . ?
C3' Co3 P3 135.5(11) . . ?
C3 Co3 P3 135.1(8) . . ?
C4 Co3 P3 95.7(10) . . ?
C4' Co3 P3 96.2(14) . . ?
C301 Co3 Co4 152.7(2) . . ?
C302 Co3 Co4 94.0(2) . . ?
C3' Co3 Co4 50.9(5) . . ?
C3 Co3 Co4 51.0(4) . . ?
C4 Co3 Co4 51.5(4) . . ?
C4' Co3 Co4 51.6(5) . . ?
P3 Co3 Co4 99.21(5) . . ?
C401 Co4 C402 101.9(3) . . ?
C401 Co4 C3' 111.1(10) . . ?
C402 Co4 C3' 93.5(14) . . ?
C401 Co4 C3 110.8(7) . . ?
C402 Co4 C3 94.0(10) . . ?
C401 Co4 C4 98.7(4) . . ?
C402 Co4 C4 134.2(9) . . ?
C3 Co4 C4 40.3(3) . . ?
C401 Co4 C4' 98.7(6) . . ?
C402 Co4 C4' 133.8(13) . . ?
C3' Co4 C4' 40.3(4) . . ?
C401 Co4 P4 94.6(2) . . ?
C402 Co4 P4 112.4(2) . . ?
C3' Co4 P4 139.0(6) . . ?
C3 Co4 P4 138.8(5) . . ?
C4 Co4 P4 106.0(10) . . ?
C4' Co4 P4 106.6(14) . . ?
C401 Co4 Co3 150.0(2) . . ?
C402 Co4 Co3 102.9(2) . . ?
C3' Co4 Co3 50.9(6) . . ?
C3 Co4 Co3 50.9(4) . . ?
C4 Co4 Co3 51.6(4) . . ?
C4' Co4 Co3 51.6(5) . . ?
P4 Co4 Co3 91.27(5) . . ?
C11 P1 C18 101.7(2) . . ?
C11 P1 C12 102.3(2) . . ?
C18 P1 C12 101.5(2) . . ?
C11 P1 Co1 108.9(2) . . ?
C18 P1 Co1 123.94(15) . . ?
C12 P1 Co1 115.7(2) . . ?
C11 P2 C24 102.8(3) . . ?
C11 P2 C30 101.7(2) . . ?
C24 P2 C30 102.4(2) . . ?
C11 P2 Co2 108.7(2) . . ?
C24 P2 Co2 121.6(2) . . ?
C30 P2 Co2 117.1(2) . . ?
C36 P3 C37 101.6(2) . . ?
C36 P3 C43 102.2(2) . . ?
C37 P3 C43 101.4(2) . . ?
C36 P3 Co3 109.0(2) . . ?
C37 P3 Co3 123.97(15) . . ?
C43 P3 Co3 115.8(2) . . ?
C55 P4 C36 102.7(3) . . ?
C55 P4 C49 101.7(2) . . ?
C36 P4 C49 101.9(2) . . ?
C55 P4 Co4 121.9(2) . . ?
C36 P4 Co4 108.8(2) . . ?
C49 P4 Co4 117.3(2) . . ?
C2 C1 C9 128.1(6) . . ?
C2 C1 Co2 69.8(3) . . ?
C9 C1 Co2 139.0(4) . . ?
C2 C1 Co1 69.1(3) . . ?
C9 C1 Co1 140.8(5) . . ?
Co2 C1 Co1 77.4(2) . . ?
C1 C2 C3' 130.9(21) . . ?
C1 C2 C3 130.1(15) . . ?
C1 C2 Co1 70.7(4) . . ?
C3' C2 Co1 138.6(11) . . ?
C3 C2 Co1 138.9(8) . . ?
C1 C2 Co2 69.8(3) . . ?
C3' C2 Co2 138.7(11) . . ?
C3 C2 Co2 138.9(8) . . ?
Co1 C2 Co2 77.9(2) . . ?
C4 C3 C2 131.2(32) . . ?
C4 C3 Co3 70.9(8) . . ?
C2 C3 Co3 138.5(12) . . ?
C4 C3 Co4 70.8(8) . . ?
C2 C3 Co4 137.9(12) . . ?
Co3 C3 Co4 78.1(4) . . ?
C3 C4 C5 127.3(31) . . ?
C3 C4 Co4 68.9(8) . . ?
C5 C4 Co4 138.5(10) . . ?
C3 C4 Co3 68.8(8) . . ?
C5 C4 Co3 142.5(11) . . ?
Co4 C4 Co3 76.9(3) . . ?
C9 C8 C5 111.2(6) . . ?
C4' C3' C2 129.5(46) . . ?
C4' C3' Co4 71.1(11) . . ?
C2 C3' Co4 138.4(16) . . ?
C4' C3' Co3 71.1(11) . . ?
C2 C3' Co3 138.7(16) . . ?
Co4 C3' Co3 78.2(5) . . ?
C3' C4' C5 128.9(44) . . ?
C3' C4' Co3 68.6(11) . . ?
C5 C4' Co3 142.2(15) . . ?
C3' C4' Co4 68.6(10) . . ?
C5 C4' Co4 138.2(15) . . ?
Co3 C4' Co4 76.8(4) . . ?
C5 C8' C9 110.3(7) . . ?
C7 C5 C4 116.0(13) . . ?
C7 C5 C4' 116.6(18) . . ?
C7 C5 C6 107.4(7) . . ?
C4 C5 C6 114.6(9) . . ?
C7 C5 C8' 134.8(8) . . ?
C4' C5 C8' 108.2(17) . . ?
C7 C5 C8 102.4(6) . . ?
C4 C5 C8 111.7(13) . . ?
C6 C5 C8 103.3(6) . . ?
C10 C9 C1 120.4(6) . . ?
C10 C9 C8 127.9(7) . . ?
C1 C9 C8 111.6(6) . . ?
C10 C9 C6' 105.6(8) . . ?
C1 C9 C6' 118.5(8) . . ?
C10 C9 C8' 98.1(6) . . ?
C1 C9 C8' 110.7(7) . . ?
C6' C9 C8' 99.6(8) . . ?
O102 C102 Co1 175.0(7) . . ?
O101 C101 Co1 176.4(7) . . ?
O202 C202 Co2 177.7(6) . . ?
O201 C201 Co2 173.7(7) . . ?
P2 C11 P1 108.9(3) . . ?
C13 C12 C17 120.0 . . ?
C13 C12 P1 121.8(3) . . ?
C17 C12 P1 117.7(3) . . ?
C12 C13 C14 120.0 . . ?
C15 C14 C13 120.0 . . ?
C16 C15 C14 120.0 . . ?
C15 C16 C17 120.0 . . ?
C16 C17 C12 120.0 . . ?
C19 C18 C23 120.0 . . ?
C19 C18 P1 119.6(2) . . ?
C23 C18 P1 120.2(2) . . ?
C18 C19 C20 120.0 . . ?
C21 C20 C19 120.0 . . ?
C20 C21 C22 120.0 . . ?
C23 C22 C21 120.0 . . ?
C22 C23 C18 120.0 . . ?
C25 C24 C29 120.0 . . ?
C25 C24 P2 120.1(2) . . ?
C29 C24 P2 119.9(2) . . ?
C26 C25 C24 120.0 . . ?
C25 C26 C27 120.0 . . ?
C26 C27 C28 120.0 . . ?
C29 C28 C27 120.0 . . ?
C28 C29 C24 120.0 . . ?
C31 C30 C35 120.0 . . ?
C31 C30 P2 119.1(2) . . ?
C35 C30 P2 120.8(2) . . ?
C32 C31 C30 120.0 . . ?
C31 C32 C33 120.0 . . ?
C34 C33 C32 120.0 . . ?
C33 C34 C35 120.0 . . ?
C34 C35 C30 120.0 . . ?
O302 C302 Co3 176.2(6) . . ?
O301 C301 Co3 175.3(7) . . ?
O402 C402 Co4 173.0(6) . . ?
O401 C401 Co4 178.1(6) . . ?
P3 C36 P4 108.8(3) . . ?
C38 C37 C42 120.0 . . ?
C38 C37 P3 120.0(2) . . ?
C42 C37 P3 119.7(2) . . ?
C39 C38 C37 120.0 . . ?
C38 C39 C40 120.0 . . ?
C41 C40 C39 120.0 . . ?
C42 C41 C40 120.0 . . ?
C41 C42 C37 120.0 . . ?
C44 C43 C48 120.0 . . ?
C44 C43 P3 117.9(3) . . ?
C48 C43 P3 121.7(3) . . ?
C45 C44 C43 120.0 . . ?
C44 C45 C46 120.0 . . ?
C45 C46 C47 120.0 . . ?
C48 C47 C46 120.0 . . ?
C47 C48 C43 120.0 . . ?
C50 C49 C54 120.0 . . ?
C50 C49 P4 120.4(2) . . ?
C54 C49 P4 119.5(2) . . ?
C51 C50 C49 120.0 . . ?
C50 C51 C52 120.0 . . ?
C53 C52 C51 120.0 . . ?
C54 C53 C52 120.0 . . ?
C53 C54 C49 120.0 . . ?
C56 C55 C60 120.0 . . ?
C56 C55 P4 119.9(2) . . ?
C60 C55 P4 120.1(2) . . ?
C55 C56 C57 120.0 . . ?
C58 C57 C56 120.0 . . ?
C57 C58 C59 120.0 . . ?
C60 C59 C58 120.0 . . ?
C59 C60 C55 120.0 . . ?

loop_
_geom_bond_atom_site_label_1
_geom_bond_atom_site_label_2
_geom_bond_distance
_geom_bond_site_symmetry_2
_geom_bond_publ_flag
Co1 C102 1.782(7) . ?
Co1 C101 1.795(8) . ?
Co1 C2 1.970(6) . ?
Co1 C1 1.990(6) . ?
Co1 P1 2.235(2) . ?
Co1 Co2 2.4772(11) . ?
Co2 C202 1.780(7) . ?
Co2 C201 1.803(7) . ?
Co2 C1 1.972(6) . ?
Co2 C2 1.972(6) . ?
Co2 P2 2.224(2) . ?
Co3 C301 1.777(7) . ?
Co3 C302 1.796(7) . ?
Co3 C3' 1.96(2) . ?
Co3 C3 1.966(13) . ?
Co3 C4 1.993(12) . ?
Co3 C4' 2.00(2) . ?
Co3 P3 2.236(2) . ?
Co3 Co4 2.4781(11) . ?
Co4 C401 1.781(7) . ?
Co4 C402 1.802(7) . ?
Co4 C3' 1.96(2) . ?
Co4 C3 1.968(13) . ?
Co4 C4 1.992(12) . ?
Co4 C4' 2.00(2) . ?
Co4 P4 2.223(2) . ?
P1 C11 1.837(6) . ?
P1 C18 1.846(3) . ?
P1 C12 1.848(4) . ?
P2 C11 1.827(6) . ?
P2 C24 1.840(3) . ?
P2 C30 1.849(3) . ?
P3 C36 1.828(6) . ?
P3 C37 1.846(3) . ?
P3 C43 1.848(3) . ?
P4 C55 1.839(3) . ?
P4 C36 1.841(6) . ?
P4 C49 1.845(3) . ?
O102 C102 1.145(8) . ?
O101 C101 1.141(8) . ?
O202 C202 1.139(7) . ?
O201 C201 1.134(8) . ?
O302 C302 1.133(8) . ?
O301 C301 1.149(8) . ?
O402 C402 1.134(8) . ?
O401 C401 1.130(8) . ?
C1 C2 1.360(8) . ?
C1 C9 1.475(9) . ?
C2 C3' 1.423(10) . ?
C2 C3 1.424(9) . ?
C3 C4 1.364(9) . ?
C4 C5 1.503(10) . ?
C6 C5 1.534(10) . ?
C8 C9 1.538(8) . ?
C8 C5 1.612(8) . ?
C3' C4' 1.364(10) . ?
C4' C5 1.504(11) . ?
C6' C9 1.539(11) . ?
C8' C5 1.552(9) . ?
C8' C9 1.614(9) . ?
C5 C7 1.450(9) . ?
C9 C10 1.408(9) . ?
C12 C13 1.39 . ?
C12 C17 1.39 . ?
C13 C14 1.39 . ?
C14 C15 1.39 . ?
C15 C16 1.39 . ?
C16 C17 1.39 . ?
C18 C19 1.39 . ?
C18 C23 1.39 . ?
C19 C20 1.39 . ?
C20 C21 1.39 . ?
C21 C22 1.39 . ?
C22 C23 1.39 . ?
C24 C25 1.39 . ?
C24 C29 1.39 . ?
C25 C26 1.39 . ?
C26 C27 1.39 . ?
C27 C28 1.39 . ?
C28 C29 1.39 . ?
C30 C31 1.39 . ?
C30 C35 1.39 . ?
C31 C32 1.39 . ?
C32 C33 1.39 . ?
C33 C34 1.39 . ?
C34 C35 1.39 . ?
C37 C38 1.39 . ?
C37 C42 1.39 . ?
C38 C39 1.39 . ?
C39 C40 1.39 . ?
C40 C41 1.39 . ?
C41 C42 1.39 . ?
C43 C44 1.39 . ?
C43 C48 1.39 . ?
C44 C45 1.39 . ?
C45 C46 1.39 . ?
C46 C47 1.39 . ?
C47 C48 1.39 . ?
C49 C50 1.39 . ?
C49 C54 1.39 . ?
C50 C51 1.39 . ?
C51 C52 1.39 . ?
C52 C53 1.39 . ?
C53 C54 1.39 . ?
C55 C56 1.39 . ?
C55 C60 1.39 . ?
C56 C57 1.39 . ?
C57 C58 1.39 . ?
C58 C59 1.39 . ?
C59 C60 1.39 . ?
